data_7245645
loop_
_publ_author_name
'Wu, Chao'
'Gao, Lu'
'Xiong, Jing'
'Dai, Xia-Lin'
'Gao, Wei'
'Lu, Tongbu'
'Chen, Jia-Mei'

_publ_section_title
;
 Salts of rucaparib with dicarboxylic acids: synthesis, crystal structures
 and solubility aspects
;
_journal_name_full CrystEngComm
_journal_paper_doi 10.1039/D2CE00842D
_journal_year 2022
_chemical_formula_moiety 'C19 H19 F N3 O, C6 H9 O4'
_chemical_formula_sum 'C25 H28 F N3 O5'
_chemical_formula_weight 469.50
_space_group_crystal_system orthorhombic
_space_group_IT_number 18
_space_group_name_Hall 'P 2 2ab'
_space_group_name_H-M_alt 'P 21 21 2'
_atom_sites_solution_hydrogens mixed
_atom_sites_solution_primary dual
_audit_creation_date 2022-08-18
_audit_creation_method
;
Olex2 1.3
(compiled 2020.11.12 svn.r5f609507 for OlexSys, GUI svn.r6408)
;
_audit_update_record
;
2022-08-21 deposited with the CCDC.	2022-10-11 downloaded from the CCDC.
;
_cell_angle_alpha 90
_cell_angle_beta 90
_cell_angle_gamma 90
_cell_formula_units_Z 4
_cell_length_a 26.6114(5)
_cell_length_b 15.8766(3)
_cell_length_c 5.42780(10)
_cell_measurement_reflns_used 6771
_cell_measurement_temperature 150.00(10)
_cell_measurement_theta_max 78.9660
_cell_measurement_theta_min 3.1930
_cell_volume 2293.24(7)
_computing_cell_refinement 'CrysAlisPro 1.171.39.35c (Rigaku OD, 2017)'
_computing_data_collection 'CrysAlisPro 1.171.39.35c (Rigaku OD, 2017)'
_computing_data_reduction 'CrysAlisPro 1.171.39.35c (Rigaku OD, 2017)'
_computing_molecular_graphics 'Olex2 1.3 (Dolomanov et al., 2009)'
_computing_publication_material 'Olex2 1.3 (Dolomanov et al., 2009)'
_computing_structure_refinement 'SHELXL 2018/3 (Sheldrick, 2015)'
_computing_structure_solution 'ShelXT (Sheldrick, 2015)'
_diffrn_ambient_environment N~2~
_diffrn_ambient_temperature 150.00(10)
_diffrn_detector 'CCD plate'
_diffrn_measured_fraction_theta_full 1.000
_diffrn_measured_fraction_theta_max 0.978
_diffrn_measurement_details
;
List of Runs (angles in degrees, time in seconds):

  # Type    Start    End  Width  t~exp~   \w     \q     \k     \f   Frames
#--------------------------------------------------------------------------
  1  \w    -17.00   9.00   0.50    0.50    --    0.00  57.00  60.00   52
  2  \w     64.00  89.00   0.50    0.50    --    0.00  57.00  60.00   50
  3  \w    -47.00 -19.00   0.50    0.50    --    0.00 -57.00 -90.00   56
  4  \w    -89.00 -59.00   0.50    0.50    --    0.00 -57.00 -90.00   60
  5  \w    -77.00 -41.00   0.50    0.50    --    0.00 -19.00   0.00   72
  6  \w    106.00 132.00   0.50    5.00    --  106.20 -45.00-120.00   52
  7  \w     17.00 136.00   0.50    5.00    --  106.20 -61.00  60.00  238
  8  \w     85.00 111.00   0.50    5.00    --  106.20 -77.00-150.00   52
  9  \w    170.00 195.00   0.50    5.00    --  106.20  45.00 -90.00   50
 10  \w     78.00 140.00   0.50    5.00    --  106.20  45.00 -90.00  124
 11  \w     20.00  72.00   0.50    5.00    --  106.20 -77.00-150.00  104
 12  \w     57.00 133.00   0.50    5.00    --  106.20 -45.00-150.00  152
;
_diffrn_measurement_device 'four-circle diffractometer'
_diffrn_measurement_device_type 'XtaLAB AFC12 (RINC): Kappa dual home/near'
_diffrn_measurement_method '\w scans'
_diffrn_orient_matrix_type 'CrysAlisPro convention (1999,Acta A55,543-557)'
_diffrn_orient_matrix_UB_11 -0.0983066000
_diffrn_orient_matrix_UB_12 -0.0541082000
_diffrn_orient_matrix_UB_13 0.0082677000
_diffrn_orient_matrix_UB_21 0.0969070000
_diffrn_orient_matrix_UB_22 -0.0024261000
_diffrn_orient_matrix_UB_23 0.0910513000
_diffrn_orient_matrix_UB_31 -0.2480576000
_diffrn_orient_matrix_UB_32 0.0204828000
_diffrn_orient_matrix_UB_33 0.0323779000
_diffrn_radiation_monochromator mirror
_diffrn_radiation_probe x-ray
_diffrn_radiation_type 'Cu K\a'
_diffrn_radiation_wavelength 1.54184
_diffrn_reflns_av_R_equivalents 0.0333
_diffrn_reflns_av_unetI/netI 0.0378
_diffrn_reflns_Laue_measured_fraction_full 1.000
_diffrn_reflns_Laue_measured_fraction_max 0.978
_diffrn_reflns_limit_h_max 33
_diffrn_reflns_limit_h_min -29
_diffrn_reflns_limit_k_max 19
_diffrn_reflns_limit_k_min -16
_diffrn_reflns_limit_l_max 4
_diffrn_reflns_limit_l_min -6
_diffrn_reflns_number 8754
_diffrn_reflns_point_group_measured_fraction_full 0.946
_diffrn_reflns_point_group_measured_fraction_max 0.912
_diffrn_reflns_theta_full 67.684
_diffrn_reflns_theta_max 79.274
_diffrn_reflns_theta_min 3.241
_diffrn_source 'micro-focus sealed X-ray tube'
_diffrn_source_type 'Rigaku (Cu) X-ray Source'
_exptl_absorpt_coefficient_mu 0.838
_exptl_absorpt_correction_T_max 1.00000
_exptl_absorpt_correction_T_min 0.31282
_exptl_absorpt_correction_type multi-scan
_exptl_absorpt_process_details
;
CrysAlisPro 1.171.39.35c (Rigaku Oxford Diffraction, 2017)
Empirical absorption correction using spherical harmonics,
 implemented in SCALE3 ABSPACK scaling algorithm.
;
_exptl_crystal_colour colourless
_exptl_crystal_density_diffrn 1.360
_exptl_crystal_description needle-shaped
_exptl_crystal_F_000 992
_exptl_crystal_size_max 0.12
_exptl_crystal_size_mid 0.06
_exptl_crystal_size_min 0.04
_refine_diff_density_max 0.516
_refine_diff_density_min -0.224
_refine_diff_density_rms 0.056
_refine_ls_abs_structure_details
;
 Flack x determined using 1582 quotients [(I+)-(I-)]/[(I+)+(I-)]
 (Parsons, Flack and Wagner, Acta Cryst. B69 (2013) 249-259).
;
_refine_ls_abs_structure_Flack -0.22(13)
_refine_ls_extinction_method none
_refine_ls_goodness_of_fit_ref 1.075
_refine_ls_hydrogen_treatment mixed
_refine_ls_matrix_type full
_refine_ls_number_parameters 328
_refine_ls_number_reflns 4526
_refine_ls_number_restraints 0
_refine_ls_restrained_S_all 1.075
_refine_ls_R_factor_all 0.0488
_refine_ls_R_factor_gt 0.0472
_refine_ls_shift/su_max 0.000
_refine_ls_shift/su_mean 0.000
_refine_ls_structure_factor_coef Fsqd
_refine_ls_weighting_details 'w=1/[\s^2^(Fo^2^)+(0.0589P)^2^+1.2171P] where P=(Fo^2^+2Fc^2^)/3'
_refine_ls_weighting_scheme calc
_refine_ls_wR_factor_gt 0.1267
_refine_ls_wR_factor_ref 0.1293
_reflns_Friedel_coverage 0.606
_reflns_Friedel_fraction_full 0.870
_reflns_Friedel_fraction_max 0.820
_reflns_number_gt 4351
_reflns_number_total 4526
_reflns_threshold_expression 'I > 2\s(I)'
_cod_data_source_file d2ce00842d2.cif
_cod_data_source_block rucaparib_adipic_acid
_cod_database_code 7245645
_shelx_shelxl_version_number 2018/3
_shelx_space_group_comment
;
The symmetry employed for this shelxl refinement is uniquely defined
by the following loop, which should always be used as a source of
symmetry information in preference to the above space-group names.
They are only intended as comments.
;
_reflns_odcompleteness_completeness 99.86
_reflns_odcompleteness_iscentric 1
_reflns_odcompleteness_theta 74.33
_olex2_refinement_description
;
1. Fixed Uiso
 At 1.2 times of:
  All C(H) groups, All C(H,H) groups
 At 1.5 times of:
  All C(H,H,H) groups
2.a Secondary CH2 refined with riding coordinates:
 C2(H2A,H2B), C24(H24A,H24B), C13(H13A,H13B), C14(H14A,H14B), C23(H23A,H23B),
 C22(H22A,H22B), C21(H21A,H21B)
2.b Aromatic/amide H refined with riding coordinates:
 C4(H4), C6(H5), C5(H8), C7(H7), C19(H19), C17(H17)
2.c Idealised Me refined as rotating group:
 C1(H1C,H1D,H1E)
;
_olex2_submission_special_instructions 'No special instructions were received'
_oxdiff_exptl_absorpt_empirical_details
;
Empirical correction (ABSPACK) includes:
- Absorption correction using spherical harmonics
- Frame scaling
;
_oxdiff_exptl_absorpt_empirical_full_max 2.588
_oxdiff_exptl_absorpt_empirical_full_min 0.298

loop_
_space_group_symop_operation_xyz
'x, y, z'
'-x, -y, z'
'-x+1/2, y+1/2, -z'
'x+1/2, -y+1/2, -z'

loop_
_atom_site_label
_atom_site_type_symbol
_atom_site_fract_x
_atom_site_fract_y
_atom_site_fract_z
_atom_site_U_iso_or_equiv
_atom_site_adp_type
_atom_site_occupancy
_atom_site_site_symmetry_order
_atom_site_calc_flag
_atom_site_refinement_flags_posn
_atom_site_refinement_flags_adp
_atom_site_refinement_flags_occupancy
_atom_site_disorder_assembly
_atom_site_disorder_group
F1 F 0.49374(8) 0.88258(14) -0.2084(4) 0.0515(6) Uani 1 1 d . . . . .
O4 O 0.19893(9) 0.56047(15) 0.9099(4) 0.0372(5) Uani 1 1 d . . . . .
O1 O 0.43832(8) 0.71654(16) 0.5147(5) 0.0411(5) Uani 1 1 d . . . . .
O5 O 0.16592(9) 0.47617(16) 1.1868(4) 0.0403(5) Uani 1 1 d . . . . .
N2 N 0.64338(9) 0.79818(16) 0.2280(5) 0.0292(5) Uani 1 1 d . . . . .
O2 O 0.38055(10) 0.6764(2) 0.8829(6) 0.0545(7) Uani 1 1 d . . . . .
N1 N 0.86043(9) 0.55945(16) 0.6514(5) 0.0299(5) Uani 1 1 d . . . . .
N3 N 0.50116(10) 0.62777(17) 0.6069(6) 0.0377(6) Uani 1 1 d . . . . .
O3 O 0.43016(12) 0.56924(17) 0.9909(7) 0.0626(8) Uani 1 1 d . . . . .
C25 C 0.19672(11) 0.53320(18) 1.1262(5) 0.0294(6) Uani 1 1 d . . . . .
C8 C 0.70109(10) 0.72138(17) 0.5048(5) 0.0270(6) Uani 1 1 d . . . . .
C10 C 0.59369(11) 0.80025(18) 0.1662(6) 0.0290(6) Uani 1 1 d . . . . .
C11 C 0.56761(11) 0.74319(17) 0.3206(5) 0.0278(6) Uani 1 1 d . . . . .
C3 C 0.79896(11) 0.67597(18) 0.6523(6) 0.0290(6) Uani 1 1 d . . . . .
C4 C 0.79094(10) 0.71934(19) 0.4318(5) 0.0291(6) Uani 1 1 d . . . . .
H4 H 0.818752 0.733662 0.330400 0.035 Uiso 1 1 calc R U . . .
C12 C 0.60443(11) 0.70497(17) 0.4778(6) 0.0280(6) Uani 1 1 d . . . . .
C6 C 0.74298(11) 0.74158(18) 0.3599(5) 0.0274(6) Uani 1 1 d . . . . .
H5 H 0.738290 0.771116 0.209384 0.033 Uiso 1 1 calc R U . . .
C2 C 0.85126(11) 0.64901(19) 0.7231(6) 0.0314(6) Uani 1 1 d . . . . .
H2A H 0.876102 0.685768 0.640206 0.038 Uiso 1 1 calc R U . . .
H2B H 0.855695 0.655279 0.903268 0.038 Uiso 1 1 calc R U . . .
C9 C 0.65034(11) 0.74089(18) 0.4169(5) 0.0273(6) Uani 1 1 d . . . . .
C5 C 0.75794(11) 0.65836(18) 0.8009(5) 0.0295(6) Uani 1 1 d . . . . .
H8 H 0.762947 0.630041 0.953105 0.035 Uiso 1 1 calc R U . . .
C7 C 0.70969(11) 0.68134(19) 0.7313(6) 0.0302(6) Uani 1 1 d . . . . .
H7 H 0.682223 0.669864 0.837947 0.036 Uiso 1 1 calc R U . . .
C16 C 0.51470(11) 0.73732(18) 0.2981(6) 0.0313(6) Uani 1 1 d . . . . .
C19 C 0.56991(12) 0.8478(2) -0.0158(6) 0.0338(6) Uani 1 1 d . . . . .
H19 H 0.587936 0.885116 -0.120299 0.041 Uiso 1 1 calc R U . . .
C17 C 0.49105(11) 0.7847(2) 0.1168(6) 0.0365(7) Uani 1 1 d . . . . .
H17 H 0.455666 0.780971 0.096224 0.044 Uiso 1 1 calc R U . . .
C15 C 0.48244(11) 0.6920(2) 0.4789(7) 0.0347(7) Uani 1 1 d . . . . .
C18 C 0.51905(13) 0.8374(2) -0.0345(6) 0.0370(7) Uani 1 1 d . . . . .
C24 C 0.23364(14) 0.5666(2) 1.3171(6) 0.0388(7) Uani 1 1 d . . . . .
H24A H 0.216171 0.573065 1.477011 0.047 Uiso 1 1 calc R U . . .
H24B H 0.245656 0.622922 1.265247 0.047 Uiso 1 1 calc R U . . .
C1 C 0.91405(12) 0.5349(2) 0.6726(7) 0.0404(7) Uani 1 1 d . . . . .
H1C H 0.934581 0.572113 0.569658 0.061 Uiso 1 1 calc R U . . .
H1D H 0.918197 0.476510 0.617390 0.061 Uiso 1 1 calc R U . . .
H1E H 0.924776 0.539746 0.844716 0.061 Uiso 1 1 calc R U . . .
C13 C 0.59441(11) 0.63242(19) 0.6478(7) 0.0341(7) Uani 1 1 d . . . . .
H13A H 0.588977 0.653815 0.817021 0.041 Uiso 1 1 calc R U . . .
H13B H 0.623995 0.594637 0.650544 0.041 Uiso 1 1 calc R U . . .
C14 C 0.54833(12) 0.5831(2) 0.5648(7) 0.0389(8) Uani 1 1 d . . . . .
H14A H 0.551491 0.570523 0.386823 0.047 Uiso 1 1 calc R U . . .
H14B H 0.547360 0.528780 0.654182 0.047 Uiso 1 1 calc R U . . .
C20 C 0.39175(13) 0.6105(2) 1.0196(8) 0.0454(8) Uani 1 1 d . . . . .
C23 C 0.27893(13) 0.5077(2) 1.3499(6) 0.0422(8) Uani 1 1 d . . . . .
H23A H 0.293511 0.517309 1.515312 0.051 Uiso 1 1 calc R U . . .
H23B H 0.266887 0.448712 1.344127 0.051 Uiso 1 1 calc R U . . .
C22 C 0.32057(13) 0.5186(2) 1.1569(7) 0.0419(8) Uani 1 1 d . . . . .
H22A H 0.341194 0.466720 1.150262 0.050 Uiso 1 1 calc R U . . .
H22B H 0.305186 0.526965 0.992617 0.050 Uiso 1 1 calc R U . . .
C21 C 0.35378(15) 0.5925(3) 1.2163(8) 0.0529(10) Uani 1 1 d . . . . .
H21A H 0.332534 0.643048 1.240372 0.063 Uiso 1 1 calc R U . . .
H21B H 0.371559 0.581330 1.373183 0.063 Uiso 1 1 calc R U . . .
H1B H 0.8519(11) 0.5508(19) 0.495(7) 0.016(7) Uiso 1 1 d . . . . .
H1A H 0.8390(15) 0.522(3) 0.739(8) 0.041(10) Uiso 1 1 d . . . . .
H3 H 0.4817(15) 0.612(3) 0.735(8) 0.043(11) Uiso 1 1 d . . . . .
H2C H 0.4028(17) 0.690(3) 0.776(9) 0.050(12) Uiso 1 1 d . . . . .
H2 H 0.6675(18) 0.834(3) 0.159(10) 0.063(13) Uiso 1 1 d . . . . .

loop_
_atom_site_aniso_label
_atom_site_aniso_U_11
_atom_site_aniso_U_22
_atom_site_aniso_U_33
_atom_site_aniso_U_23
_atom_site_aniso_U_13
_atom_site_aniso_U_12
F1 0.0452(11) 0.0586(13) 0.0506(12) 0.0147(11) -0.0154(10) 0.0065(10)
O4 0.0470(12) 0.0393(11) 0.0253(10) 0.0046(9) 0.0013(9) 0.0086(10)
O1 0.0257(10) 0.0453(13) 0.0523(14) 0.0004(11) 0.0039(10) 0.0006(9)
O5 0.0455(13) 0.0464(13) 0.0289(11) 0.0027(10) -0.0038(10) -0.0129(10)
N2 0.0291(12) 0.0286(12) 0.0299(12) 0.0048(10) 0.0005(10) -0.0026(10)
O2 0.0310(12) 0.083(2) 0.0490(15) 0.0068(15) 0.0060(12) 0.0113(13)
N1 0.0297(12) 0.0337(12) 0.0264(13) -0.0008(11) 0.0008(10) -0.0031(10)
N3 0.0289(12) 0.0309(13) 0.0534(17) 0.0053(12) 0.0084(13) -0.0027(11)
O3 0.0659(17) 0.0417(14) 0.080(2) 0.0095(15) 0.0347(17) 0.0074(13)
C25 0.0365(15) 0.0267(12) 0.0249(14) -0.0009(11) 0.0020(12) 0.0080(12)
C8 0.0301(13) 0.0253(12) 0.0256(13) -0.0023(11) 0.0003(11) -0.0013(11)
C10 0.0289(14) 0.0277(13) 0.0305(14) -0.0019(12) 0.0000(11) 0.0004(11)
C11 0.0296(13) 0.0230(12) 0.0309(13) -0.0030(11) 0.0018(11) -0.0006(10)
C3 0.0314(14) 0.0264(12) 0.0292(14) -0.0076(11) -0.0033(12) -0.0032(11)
C4 0.0269(13) 0.0318(14) 0.0285(14) -0.0026(11) 0.0039(11) -0.0037(11)
C12 0.0294(13) 0.0247(13) 0.0299(14) -0.0006(11) 0.0017(11) 0.0019(11)
C6 0.0309(13) 0.0276(13) 0.0238(13) -0.0003(11) 0.0005(11) -0.0007(11)
C2 0.0292(14) 0.0318(14) 0.0331(15) -0.0049(12) -0.0033(12) -0.0043(11)
C9 0.0289(13) 0.0264(13) 0.0267(13) -0.0001(11) 0.0019(11) 0.0001(11)
C5 0.0341(14) 0.0306(13) 0.0238(13) 0.0003(11) -0.0012(11) -0.0013(11)
C7 0.0307(14) 0.0336(14) 0.0263(14) 0.0007(12) 0.0039(11) -0.0028(11)
C16 0.0309(14) 0.0257(13) 0.0373(15) -0.0042(12) 0.0011(12) 0.0006(11)
C19 0.0389(15) 0.0325(14) 0.0300(14) 0.0021(12) -0.0012(13) 0.0004(13)
C17 0.0271(14) 0.0398(16) 0.0427(17) -0.0045(14) -0.0050(13) 0.0003(12)
C15 0.0280(14) 0.0332(15) 0.0429(17) -0.0063(13) 0.0006(13) -0.0047(12)
C18 0.0392(16) 0.0384(16) 0.0333(16) 0.0018(13) -0.0097(13) 0.0068(13)
C24 0.057(2) 0.0346(15) 0.0253(14) -0.0014(13) 0.0059(14) -0.0120(15)
C1 0.0323(15) 0.0436(17) 0.0452(19) 0.0026(16) 0.0017(14) 0.0020(13)
C13 0.0317(14) 0.0298(14) 0.0408(17) 0.0074(13) 0.0035(13) 0.0000(12)
C14 0.0337(15) 0.0277(14) 0.055(2) 0.0044(14) 0.0046(15) 0.0001(12)
C20 0.0381(17) 0.0437(18) 0.054(2) -0.0116(17) 0.0081(16) -0.0090(15)
C23 0.0439(18) 0.0525(19) 0.0302(16) 0.0055(15) -0.0093(14) -0.0123(15)
C22 0.0428(18) 0.0421(18) 0.0407(19) -0.0049(15) -0.0027(15) -0.0016(14)
C21 0.045(2) 0.058(2) 0.056(2) -0.0140(19) 0.0130(18) -0.0131(17)

loop_
_atom_type_symbol
_atom_type_description
_atom_type_scat_dispersion_real
_atom_type_scat_dispersion_imag
_atom_type_scat_source
C C 0.0181 0.0091 'International Tables Vol C Tables 4.2.6.8 and 6.1.1.4'
H H 0.0000 0.0000 'International Tables Vol C Tables 4.2.6.8 and 6.1.1.4'
F F 0.0727 0.0534 'International Tables Vol C Tables 4.2.6.8 and 6.1.1.4'
N N 0.0311 0.0180 'International Tables Vol C Tables 4.2.6.8 and 6.1.1.4'
O O 0.0492 0.0322 'International Tables Vol C Tables 4.2.6.8 and 6.1.1.4'

loop_
_geom_angle_atom_site_label_1
_geom_angle_atom_site_label_2
_geom_angle_atom_site_label_3
_geom_angle
_geom_angle_site_symmetry_1
_geom_angle_site_symmetry_3
_geom_angle_publ_flag
C10 N2 C9 109.1(2) . . ?
C10 N2 H2 124(3) . . ?
C9 N2 H2 127(3) . . ?
C20 O2 H2C 115(3) . . ?
C2 N1 H1B 111(2) . . ?
C2 N1 H1A 111(2) . . ?
C1 N1 C2 112.8(2) . . ?
C1 N1 H1B 106(2) . . ?
C1 N1 H1A 112(2) . . ?
H1B N1 H1A 103(3) . . ?
C15 N3 C14 127.8(3) . . ?
C15 N3 H3 114(3) . . ?
C14 N3 H3 118(3) . . ?
O4 C25 O5 121.5(3) . . ?
O4 C25 C24 119.1(3) . . ?
O5 C25 C24 119.4(3) . . ?
C6 C8 C9 120.1(3) . . ?
C6 C8 C7 117.8(3) . . ?
C7 C8 C9 122.1(3) . . ?
N2 C10 C11 108.3(3) . . ?
N2 C10 C19 128.8(3) . . ?
C19 C10 C11 122.9(3) . . ?
C10 C11 C12 106.7(2) . . ?
C10 C11 C16 118.6(3) . . ?
C16 C11 C12 134.7(3) . . ?
C4 C3 C2 120.0(3) . . ?
C5 C3 C4 118.5(3) . . ?
C5 C3 C2 121.5(3) . . ?
C3 C4 H4 119.7 . . ?
C6 C4 C3 120.6(3) . . ?
C6 C4 H4 119.7 . . ?
C11 C12 C13 124.7(3) . . ?
C9 C12 C11 106.6(2) . . ?
C9 C12 C13 128.2(3) . . ?
C8 C6 H5 119.4 . . ?
C4 C6 C8 121.2(3) . . ?
C4 C6 H5 119.4 . . ?
N1 C2 C3 110.8(2) . . ?
N1 C2 H2A 109.5 . . ?
N1 C2 H2B 109.5 . . ?
C3 C2 H2A 109.5 . . ?
C3 C2 H2B 109.5 . . ?
H2A C2 H2B 108.1 . . ?
N2 C9 C8 120.2(3) . . ?
N2 C9 C12 109.2(2) . . ?
C12 C9 C8 130.3(3) . . ?
C3 C5 H8 119.4 . . ?
C3 C5 C7 121.2(3) . . ?
C7 C5 H8 119.4 . . ?
C8 C7 H7 119.7 . . ?
C5 C7 C8 120.6(3) . . ?
C5 C7 H7 119.7 . . ?
C11 C16 C15 123.2(3) . . ?
C17 C16 C11 118.4(3) . . ?
C17 C16 C15 117.9(3) . . ?
C10 C19 H19 122.1 . . ?
C18 C19 C10 115.9(3) . . ?
C18 C19 H19 122.1 . . ?
C16 C17 H17 119.9 . . ?
C16 C17 C18 120.1(3) . . ?
C18 C17 H17 119.9 . . ?
O1 C15 N3 120.6(3) . . ?
O1 C15 C16 119.5(3) . . ?
N3 C15 C16 119.9(3) . . ?
F1 C18 C19 118.5(3) . . ?
F1 C18 C17 117.5(3) . . ?
C19 C18 C17 124.0(3) . . ?
C25 C24 H24A 109.2 . . ?
C25 C24 H24B 109.2 . . ?
C25 C24 C23 111.9(3) . . ?
H24A C24 H24B 107.9 . . ?
C23 C24 H24A 109.2 . . ?
C23 C24 H24B 109.2 . . ?
N1 C1 H1C 109.5 . . ?
N1 C1 H1D 109.5 . . ?
N1 C1 H1E 109.5 . . ?
H1C C1 H1D 109.5 . . ?
H1C C1 H1E 109.5 . . ?
H1D C1 H1E 109.5 . . ?
C12 C13 H13A 109.5 . . ?
C12 C13 H13B 109.5 . . ?
C12 C13 C14 110.9(3) . . ?
H13A C13 H13B 108.1 . . ?
C14 C13 H13A 109.5 . . ?
C14 C13 H13B 109.5 . . ?
N3 C14 C13 113.3(3) . . ?
N3 C14 H14A 108.9 . . ?
N3 C14 H14B 108.9 . . ?
C13 C14 H14A 108.9 . . ?
C13 C14 H14B 108.9 . . ?
H14A C14 H14B 107.7 . . ?
O2 C20 C21 113.6(3) . . ?
O3 C20 O2 122.8(4) . . ?
O3 C20 C21 123.5(4) . . ?
C24 C23 H23A 108.6 . . ?
C24 C23 H23B 108.6 . . ?
H23A C23 H23B 107.6 . . ?
C22 C23 C24 114.7(3) . . ?
C22 C23 H23A 108.6 . . ?
C22 C23 H23B 108.6 . . ?
C23 C22 H22A 109.3 . . ?
C23 C22 H22B 109.3 . . ?
H22A C22 H22B 108.0 . . ?
C21 C22 C23 111.4(3) . . ?
C21 C22 H22A 109.3 . . ?
C21 C22 H22B 109.3 . . ?
C20 C21 C22 113.1(3) . . ?
C20 C21 H21A 109.0 . . ?
C20 C21 H21B 109.0 . . ?
C22 C21 H21A 109.0 . . ?
C22 C21 H21B 109.0 . . ?
H21A C21 H21B 107.8 . . ?

loop_
_geom_bond_atom_site_label_1
_geom_bond_atom_site_label_2
_geom_bond_distance
_geom_bond_site_symmetry_2
_geom_bond_publ_flag
F1 C18 1.363(4) . ?
O4 C25 1.252(4) . ?
O1 C15 1.252(4) . ?
O5 C25 1.265(4) . ?
N2 C10 1.365(4) . ?
N2 C9 1.383(4) . ?
N2 H2 0.93(5) . ?
O2 C20 1.317(5) . ?
O2 H2C 0.86(5) . ?
N1 C2 1.494(4) . ?
N1 C1 1.484(4) . ?
N1 H1B 0.89(4) . ?
N1 H1A 0.95(4) . ?
N3 C15 1.331(4) . ?
N3 C14 1.460(4) . ?
N3 H3 0.90(4) . ?
O3 C20 1.224(5) . ?
C25 C24 1.523(4) . ?
C8 C6 1.401(4) . ?
C8 C9 1.465(4) . ?
C8 C7 1.403(4) . ?
C10 C11 1.416(4) . ?
C10 C19 1.395(4) . ?
C11 C12 1.434(4) . ?
C11 C16 1.416(4) . ?
C3 C4 1.397(4) . ?
C3 C2 1.506(4) . ?
C3 C5 1.386(4) . ?
C4 H4 0.9500 . ?
C4 C6 1.380(4) . ?
C12 C9 1.388(4) . ?
C12 C13 1.500(4) . ?
C6 H5 0.9500 . ?
C2 H2A 0.9900 . ?
C2 H2B 0.9900 . ?
C5 H8 0.9500 . ?
C5 C7 1.387(4) . ?
C7 H7 0.9500 . ?
C16 C17 1.389(5) . ?
C16 C15 1.489(4) . ?
C19 H19 0.9500 . ?
C19 C18 1.367(5) . ?
C17 H17 0.9500 . ?
C17 C18 1.390(5) . ?
C24 H24A 0.9900 . ?
C24 H24B 0.9900 . ?
C24 C23 1.536(5) . ?
C1 H1C 0.9800 . ?
C1 H1D 0.9800 . ?
C1 H1E 0.9800 . ?
C13 H13A 0.9900 . ?
C13 H13B 0.9900 . ?
C13 C14 1.523(4) . ?
C14 H14A 0.9900 . ?
C14 H14B 0.9900 . ?
C20 C21 1.497(5) . ?
C23 H23A 0.9900 . ?
C23 H23B 0.9900 . ?
C23 C22 1.535(5) . ?
C22 H22A 0.9900 . ?
C22 H22B 0.9900 . ?
C22 C21 1.505(5) . ?
C21 H21A 0.9900 . ?
C21 H21B 0.9900 . ?

loop_
_geom_torsion_atom_site_label_1
_geom_torsion_atom_site_label_2
_geom_torsion_atom_site_label_3
_geom_torsion_atom_site_label_4
_geom_torsion
_geom_torsion_site_symmetry_1
_geom_torsion_site_symmetry_2
_geom_torsion_site_symmetry_3
_geom_torsion_site_symmetry_4
_geom_torsion_publ_flag
O4 C25 C24 C23 -97.2(3) . . . . ?
O5 C25 C24 C23 80.0(4) . . . . ?
N2 C10 C11 C12 -1.0(3) . . . . ?
N2 C10 C11 C16 177.1(3) . . . . ?
N2 C10 C19 C18 -179.4(3) . . . . ?
O2 C20 C21 C22 104.3(4) . . . . ?
O3 C20 C21 C22 -77.1(5) . . . . ?
C25 C24 C23 C22 82.1(3) . . . . ?
C10 N2 C9 C8 175.0(3) . . . . ?
C10 N2 C9 C12 0.3(3) . . . . ?
C10 C11 C12 C9 1.1(3) . . . . ?
C10 C11 C12 C13 -171.6(3) . . . . ?
C10 C11 C16 C17 3.2(4) . . . . ?
C10 C11 C16 C15 -168.4(3) . . . . ?
C10 C19 C18 F1 179.7(3) . . . . ?
C10 C19 C18 C17 1.1(5) . . . . ?
C11 C10 C19 C18 1.2(5) . . . . ?
C11 C12 C9 N2 -0.9(3) . . . . ?
C11 C12 C9 C8 -174.9(3) . . . . ?
C11 C12 C13 C14 22.2(4) . . . . ?
C11 C16 C17 C18 -1.2(4) . . . . ?
C11 C16 C15 O1 149.7(3) . . . . ?
C11 C16 C15 N3 -28.0(5) . . . . ?
C3 C4 C6 C8 -0.1(4) . . . . ?
C3 C5 C7 C8 1.6(4) . . . . ?
C4 C3 C2 N1 -96.6(3) . . . . ?
C4 C3 C5 C7 1.4(4) . . . . ?
C12 C11 C16 C17 -179.3(3) . . . . ?
C12 C11 C16 C15 9.0(5) . . . . ?
C12 C13 C14 N3 -72.0(4) . . . . ?
C6 C8 C9 N2 -17.4(4) . . . . ?
C6 C8 C9 C12 156.1(3) . . . . ?
C6 C8 C7 C5 -3.7(4) . . . . ?
C2 C3 C4 C6 177.5(3) . . . . ?
C2 C3 C5 C7 -178.2(3) . . . . ?
C9 N2 C10 C11 0.5(3) . . . . ?
C9 N2 C10 C19 -179.0(3) . . . . ?
C9 C8 C6 C4 -176.1(3) . . . . ?
C9 C8 C7 C5 175.4(3) . . . . ?
C9 C12 C13 C14 -149.0(3) . . . . ?
C5 C3 C4 C6 -2.2(4) . . . . ?
C5 C3 C2 N1 83.0(3) . . . . ?
C7 C8 C6 C4 3.0(4) . . . . ?
C7 C8 C9 N2 163.6(3) . . . . ?
C7 C8 C9 C12 -23.0(5) . . . . ?
C16 C11 C12 C9 -176.5(3) . . . . ?
C16 C11 C12 C13 10.7(5) . . . . ?
C16 C17 C18 F1 -179.8(3) . . . . ?
C16 C17 C18 C19 -1.1(5) . . . . ?
C19 C10 C11 C12 178.5(3) . . . . ?
C19 C10 C11 C16 -3.4(4) . . . . ?
C17 C16 C15 O1 -22.0(4) . . . . ?
C17 C16 C15 N3 160.2(3) . . . . ?
C15 N3 C14 C13 75.6(5) . . . . ?
C15 C16 C17 C18 171.0(3) . . . . ?
C24 C23 C22 C21 80.3(4) . . . . ?
C1 N1 C2 C3 168.9(3) . . . . ?
C13 C12 C9 N2 171.5(3) . . . . ?
C13 C12 C9 C8 -2.5(5) . . . . ?
C14 N3 C15 O1 170.0(3) . . . . ?
C14 N3 C15 C16 -12.3(5) . . . . ?
C23 C22 C21 C20 -174.3(3) . . . . ?
